data_1529617
loop_
_publ_author_name
'Belokoneva, E.L.'
'Petushkova, L.V.'
'Khisina, N.R.'
'Belov, N.V.'

_publ_section_title
;
 The X-ray structural investigation of the twophase clinopyroxene from the
 rhegolite of 'luna-24'
;
_journal_name_full 'Doklady Akademii Nauk SSSR'
_journal_page_first 99
_journal_page_last 102
_journal_volume 258
_journal_year 1981
_chemical_formula_sum 'Ca0.1 Fe0.6 Mg1.3 O6 Si2'
_chemical_name_systematic '(Fe0.1 Mg0.9) (Ca0.1 Fe0.5 Mg0.4) (Si2 O6)'
_space_group_IT_number 14
_symmetry_space_group_name_Hall '-P 2ybc'
_symmetry_space_group_name_H-M 'P 1 21/c 1'
_cell_angle_alpha 90
_cell_angle_beta 108.61
_cell_angle_gamma 90
_cell_formula_units_Z 4
_cell_length_a 9.713
_cell_length_b 8.931
_cell_length_c 5.231
_cell_volume 430.046
_citation_journal_id_ASTM DANKAS
_cod_data_source_file Belokoneva_DANKAS_1981_1036.cif
_cod_data_source_block Ca0.1Fe0.6Mg1.3O6Si2
_cod_database_code 1529617

loop_
_symmetry_equiv_pos_as_xyz
x,y,z
-x,y+1/2,-z+1/2
-x,-y,-z
x,-y-1/2,z-1/2

loop_
_atom_site_label
_atom_site_type_symbol
_atom_site_fract_x
_atom_site_fract_y
_atom_site_fract_z
_atom_site_occupancy
_atom_site_U_iso_or_equiv
Si1 Si+4 0.0433 0.3403 0.2855 1 0.0
O4 O-2 0.6319 0.9852 0.3806 1 0.0
O6 O-2 0.6057 0.7024 0.4692 1 0.0
Mg2 Mg+2 0.2569 0.0168 0.2222 0.4 0.0
Ca1 Ca+2 0.2569 0.0168 0.2222 0.1 0.0
Fe2 Fe+2 0.2569 0.0168 0.2222 0.5 0.0
Fe1 Fe+2 0.2508 0.6539 0.2226 0.1 0.0
O2 O-2 0.3752 0.8364 0.1307 1 0.0
O3 O-2 0.1234 0.4993 0.3297 1 0.0
Mg1 Mg+2 0.2508 0.6539 0.2226 0.9 0.0
O1 O-2 0.8671 0.3378 0.1737 1 0.0
O5 O-2 0.1047 0.2697 0.5966 1 0.0
Si2 Si+4 0.5518 0.8367 0.2361 1 0.0
